data_7158381
loop_
_publ_author_name
'Fuller, Rebecca O.'
'Taylor, Madeleine R.'
'Duggin, Margot'
'Bissember, Alex C.'
'Canty, Allan J.'
'Judd, Martyna M.'
'Cox, Nicholas'
'Moggach, Stephen A.'
'Turner, Gemma F.'

_publ_section_title
;
 Enhanced synthesis of oxo-verdazyl radicals bearing sterically-and
 electronically-diverse C3-substituents.
;
_journal_issue 46
_journal_name_full 'Organic &amp; biomolecular chemistry'
_journal_page_first 10120
_journal_page_last 10138
_journal_paper_doi 10.1039/d1ob01946e
_journal_volume 19
_journal_year 2021
_chemical_formula_moiety 'C9 H13 N5 O'
_chemical_formula_sum 'C9 H13 N5 O'
_chemical_formula_weight 207.24
_chemical_name_common 1,5-dimethyl-3-pyridyl-oxoverdazyl
_chemical_name_systematic 1,5-dimethyl-3-pyridyl-oxoverdazyl
_space_group_crystal_system monoclinic
_space_group_IT_number 15
_space_group_name_Hall '-C 2yc'
_space_group_name_H-M_alt 'C 1 2/c 1'
_atom_sites_solution_hydrogens mixed
_atom_sites_solution_primary dual
_audit_creation_date 2020-09-03
_audit_creation_method
;
Olex2 1.3
(compiled 2020.07.31 svn.rc2a77460 for OlexSys, GUI svn.r6145)
;
_audit_update_record
;
2021-09-30 deposited with the CCDC.	2021-11-01 downloaded from the CCDC.
;
_cell_angle_alpha 90
_cell_angle_beta 124.601(2)
_cell_angle_gamma 90
_cell_formula_units_Z 8
_cell_length_a 19.7981(3)
_cell_length_b 7.60210(10)
_cell_length_c 16.1604(3)
_cell_measurement_reflns_used 17950
_cell_measurement_temperature 99.9(3)
_cell_measurement_theta_max 74.0140
_cell_measurement_theta_min 3.2810
_cell_volume 2002.05(7)
_computing_cell_refinement 'CrysAlisPro 1.171.40.53 (Rigaku OD, 2019)'
_computing_data_collection 'CrysAlisPro 1.171.40.53 (Rigaku OD, 2019)'
_computing_data_reduction 'CrysAlisPro 1.171.40.53 (Rigaku OD, 2019)'
_computing_molecular_graphics 'Olex2 1.3 (Dolomanov et al., 2009)'
_computing_publication_material 'Olex2 1.3 (Dolomanov et al., 2009)'
_computing_structure_refinement 'SHELXL 2018/3 (Sheldrick, 2015)'
_computing_structure_solution 'SHELXT 2018/2 (Sheldrick, 2018)'
_diffrn_ambient_environment N~2~
_diffrn_ambient_temperature 99.9(3)
_diffrn_detector 'CCD plate'
_diffrn_detector_area_resol_mean 10.0000
_diffrn_detector_type HyPix
_diffrn_measured_fraction_theta_full 0.999
_diffrn_measured_fraction_theta_max 0.979
_diffrn_measurement_details
;
List of Runs (angles in degrees, time in seconds):

  # Type    Start    End  Width  t~exp~   \w     \q     \k     \f   Frames
#--------------------------------------------------------------------------
  1  \w     24.00 118.00   0.50    0.05    --   46.20  77.00 -90.00  188
  2  \w     24.00 118.00   0.50    0.05    --   46.20  77.00-150.00  188
  3  \w     24.00 118.00   0.50    0.05    --   46.20  77.00 -60.00  188
  4  \w     24.00 118.00   0.50    0.05    --   46.20  77.00   0.00  188
  5  \w     34.00 119.00   0.50    0.05    --   46.20  38.00 -60.00  170
  6  \w     24.00 118.00   0.50    0.05    --   46.20  77.00  60.00  188
  7  \w     31.00 118.00   0.50    0.05    --   46.20  57.00 120.00  174
  8  \w     24.00 118.00   0.50    0.05    --   46.20  77.00 150.00  188
  9  \w     34.00 119.00   0.50    0.05    --   46.20  38.00  90.00  170
 10  \w     34.00 121.00   0.50    0.05    --   46.20  19.00-120.00  174
 11  \w    -71.00 -30.00   0.50    0.17    -- -102.41  61.00   0.00   82
 12  \w    -71.00 -30.00   0.50    0.17    -- -102.41  61.00-120.00   82
 13  \w    -71.00 -30.00   0.50    0.17    -- -102.41  61.00-180.00   82
 14  \w     90.00 174.00   0.50    0.17    --  102.41  45.00-180.00  168
 15  \w     80.00 175.00   0.50    0.17    --  102.41 115.00-151.00  190
 16  \w     46.00 118.00   0.50    0.05    --   46.20 168.00  -7.00  144
 17  \w    -28.00  26.00   0.50    0.05    --   46.20 -19.00 -90.00  108
 18  \w     30.00 105.00   0.50    0.17    --  102.41 -77.00 -90.00  150
 19  \w    -28.00  26.00   0.50    0.05    --   46.20 -19.00  90.00  108
 20  \w    -28.00  26.00   0.50    0.05    --   46.20 -19.00 150.00  108
 21  \w     30.00  71.00   0.50    0.17    --  102.41 -61.00 120.00   82
 22  \w     30.00 105.00   0.50    0.17    --  102.41 -94.00 120.00  150
 23  \w     30.00 108.00   0.50    0.17    --  102.41-115.00 119.00  156
 24  \w      6.00  89.00   0.50    0.05    --   46.20-115.00 119.00  166
 25  \w     35.00 142.00   0.50    0.17    --  102.41-168.00 -25.00  214
 26  \w     30.00 105.00   0.50    0.17    --  102.41 -94.00-180.00  150
 27  \w   -141.00 -34.00   0.50    0.17    -- -102.41 168.00  -7.00  214
 28  \w   -111.00 -30.00   0.50    0.17    -- -102.41 125.00   0.00  162
 29  \w   -108.00 -30.00   0.50    0.17    -- -102.41 115.00-151.00  156
 30  \w   -108.00 -30.00   0.50    0.17    -- -102.41 110.00 -70.58  156
 31  \w    -89.00  -6.00   0.50    0.05    --  -46.20 115.00-151.00  166
 32  \w   -174.00 -90.00   0.50    0.17    -- -102.41 -45.00 -60.00  168
 33  \w   -175.00 -80.00   0.50    0.17    -- -102.41 -77.00 -60.00  190
 34  \w   -175.00 -80.00   0.50    0.17    -- -102.41 -77.00-150.00  190
 35  \w   -175.00 -80.00   0.50    0.17    -- -102.41 -75.00  34.71  190
 36  \w   -175.00 -81.00   0.50    0.17    -- -102.41 -74.00-127.16  188
 37  \w   -175.00 -83.00   0.50    0.17    -- -102.41 -68.00 150.46  184
 38  \w   -175.00 -85.00   0.50    0.17    -- -102.41 -63.00 -96.71  180
 39  \w   -175.00 -86.00   0.50    0.17    -- -102.41 -62.00   9.94  178
 40  \w   -175.00 -86.00   0.50    0.17    -- -102.41 -61.00  60.00  178
 41  \w   -175.00 -86.00   0.50    0.17    -- -102.41 -61.00 120.00  178
 42  \w   -175.00 -86.00   0.50    0.17    -- -102.41 -61.00 -30.00  178
 43  \w   -175.00 -86.00   0.50    0.17    -- -102.41 -61.00-180.00  178
 44  \w   -175.00-143.00   0.50    0.17    -- -102.41 -58.00  80.01   64
 45  \w   -175.00 -89.00   0.50    0.17    -- -102.41 -50.00 140.24  172
 46  \w   -175.00 -88.00   0.50    0.17    -- -102.41 -48.00 -24.21  174
 47  \w   -175.00 -90.00   0.50    0.17    -- -102.41 -46.00  81.89  170
 48  \w   -174.00 -90.00   0.50    0.17    -- -102.41 -45.00  30.00  168
 49  \w   -174.00 -90.00   0.50    0.17    -- -102.41 -45.00-130.87  168
 50  \w   -118.00 -46.00   0.50    0.05    --  -46.20-168.00 -25.00  144
 51  \w   -118.00 -73.00   0.50    0.05    --  -46.20-125.00 -30.00   90
 52  \w   -118.00 -73.00   0.50    0.05    --  -46.20-125.00-150.00   90
 53  \w   -118.00 -73.00   0.50    0.05    --  -46.20-125.00-180.00   90
 54  \w   -175.00 -80.00   0.50    0.17    -- -102.41-115.00 119.00  190
;
_diffrn_measurement_device 'four-circle diffractometer'
_diffrn_measurement_device_type 'XtaLAB Synergy, Single source at home/near, HyPix'
_diffrn_measurement_method '\w scans'
_diffrn_orient_matrix_type 'CrysAlisPro convention (1999,Acta A55,543-557)'
_diffrn_orient_matrix_UB_11 0.0169793000
_diffrn_orient_matrix_UB_12 0.1921504000
_diffrn_orient_matrix_UB_13 -0.0130707000
_diffrn_orient_matrix_UB_21 0.0036337000
_diffrn_orient_matrix_UB_22 -0.0551930000
_diffrn_orient_matrix_UB_23 -0.0891551000
_diffrn_orient_matrix_UB_31 -0.0929207000
_diffrn_orient_matrix_UB_32 0.0329782000
_diffrn_orient_matrix_UB_33 -0.0727806000
_diffrn_radiation_monochromator mirror
_diffrn_radiation_probe x-ray
_diffrn_radiation_type 'Cu K\a'
_diffrn_radiation_wavelength 1.54184
_diffrn_reflns_av_R_equivalents 0.0641
_diffrn_reflns_av_unetI/netI 0.0199
_diffrn_reflns_Laue_measured_fraction_full 0.999
_diffrn_reflns_Laue_measured_fraction_max 0.979
_diffrn_reflns_limit_h_max 24
_diffrn_reflns_limit_h_min -24
_diffrn_reflns_limit_k_max 9
_diffrn_reflns_limit_k_min -9
_diffrn_reflns_limit_l_max 20
_diffrn_reflns_limit_l_min -20
_diffrn_reflns_number 28970
_diffrn_reflns_point_group_measured_fraction_full 0.999
_diffrn_reflns_point_group_measured_fraction_max 0.979
_diffrn_reflns_theta_full 67.684
_diffrn_reflns_theta_max 75.623
_diffrn_reflns_theta_min 5.429
_diffrn_source 'micro-focus sealed X-ray tube'
_diffrn_source_type 'PhotonJet (Cu) X-ray Source'
_exptl_absorpt_coefficient_mu 0.794
_exptl_absorpt_correction_T_max 1.00000
_exptl_absorpt_correction_T_min 0.68333
_exptl_absorpt_correction_type multi-scan
_exptl_absorpt_process_details
;
CrysAlisPro 1.171.40.53 (Rigaku Oxford Diffraction, 2019)
Empirical absorption correction using spherical harmonics,
 implemented in SCALE3 ABSPACK scaling algorithm.
;
_exptl_crystal_colour 'clear light colourless'
_exptl_crystal_density_diffrn 1.375
_exptl_crystal_description block
_exptl_crystal_F_000 880
_exptl_crystal_size_max 0.19
_exptl_crystal_size_mid 0.171
_exptl_crystal_size_min 0.113
_refine_diff_density_max 0.275
_refine_diff_density_min -0.277
_refine_diff_density_rms 0.047
_refine_ls_extinction_coef 0.00074(15)
_refine_ls_extinction_expression Fc^*^=kFc[1+0.001xFc^2^\l^3^/sin(2\q)]^-1/4^
_refine_ls_extinction_method 'SHELXL-2018/3 (Sheldrick 2018)'
_refine_ls_goodness_of_fit_ref 1.084
_refine_ls_hydrogen_treatment constr
_refine_ls_matrix_type full
_refine_ls_number_parameters 139
_refine_ls_number_reflns 2042
_refine_ls_number_restraints 0
_refine_ls_restrained_S_all 1.084
_refine_ls_R_factor_all 0.0401
_refine_ls_R_factor_gt 0.0388
_refine_ls_shift/su_max 0.001
_refine_ls_shift/su_mean 0.000
_refine_ls_structure_factor_coef Fsqd
_refine_ls_weighting_details 'w=1/[\s^2^(Fo^2^)+(0.0534P)^2^+1.7124P] where P=(Fo^2^+2Fc^2^)/3'
_refine_ls_weighting_scheme calc
_refine_ls_wR_factor_gt 0.1038
_refine_ls_wR_factor_ref 0.1050
_reflns_Friedel_coverage 0.000
_reflns_number_gt 1937
_reflns_number_total 2042
_reflns_threshold_expression 'I > 2\s(I)'
_cod_data_source_file d1ob01946e2.cif
_cod_data_source_block 9c
_cod_depositor_comments 'Adding full bibliography for 7158376--7158384.cif.'
_cod_database_code 7158381
_chemical_oxdiff_formula 'C9 H13 N5 O'
_chemical_oxdiff_usercomment 'Becky UTas'
_shelx_space_group_comment
;
The symmetry employed for this shelxl refinement is uniquely defined
by the following loop, which should always be used as a source of
symmetry information in preference to the above space-group names.
They are only intended as comments.
;
_reflns_odcompleteness_completeness 100.00
_reflns_odcompleteness_iscentric 1
_reflns_odcompleteness_theta 66.49
_olex2_refinement_description
;
1. Fixed Uiso
 At 1.2 times of:
  All C(H) groups, All N(H) groups
 At 1.5 times of:
  All C(H,H,H) groups
2.a Riding coordinates:
 N003(H003), N005(H005)
2.b Ternary CH refined with riding coordinates:
 C00A(H00A)
2.c Aromatic/amide H refined with riding coordinates:
 C008(H008), C00B(H00B), C00C(H00C), C00D(H00D)
2.d Idealised Me refined as rotating group:
 C00E(H00E,H00F,H00G), C00F(H00H,H00I,H00J)
;
_olex2_submission_special_instructions 'No special instructions were received'
_oxdiff_exptl_absorpt_empirical_details
;
Empirical correction (ABSPACK) includes:
- Absorption correction using spherical harmonics
- Frame scaling
;
_oxdiff_exptl_absorpt_empirical_full_max 1.601
_oxdiff_exptl_absorpt_empirical_full_min 0.699

loop_
_space_group_symop_operation_xyz
'x, y, z'
'-x, y, -z+1/2'
'x+1/2, y+1/2, z'
'-x+1/2, y+1/2, -z+1/2'
'-x, -y, -z'
'x, -y, z-1/2'
'-x+1/2, -y+1/2, -z'
'x+1/2, -y+1/2, z-1/2'

loop_
_atom_site_label
_atom_site_type_symbol
_atom_site_fract_x
_atom_site_fract_y
_atom_site_fract_z
_atom_site_U_iso_or_equiv
_atom_site_adp_type
_atom_site_occupancy
_atom_site_site_symmetry_order
_atom_site_calc_flag
_atom_site_refinement_flags_posn
_atom_site_refinement_flags_adp
_atom_site_refinement_flags_occupancy
_atom_site_disorder_assembly
_atom_site_disorder_group
O001 O 0.64154(5) 0.65347(12) 0.69564(7) 0.0266(2) Uani 1 1 d . . . . .
N002 N 0.59936(6) 0.36972(14) 0.67541(8) 0.0216(3) Uani 1 1 d . . . . .
N003 N 0.53575(6) 0.24493(13) 0.64537(8) 0.0193(2) Uani 1 1 d . . . . .
H003 H 0.539434 0.191920 0.694790 0.023 Uiso 1 1 d R U . . .
N004 N 0.38864(6) 0.15763(14) 0.63439(8) 0.0208(2) Uani 1 1 d . . . . .
N005 N 0.44357(6) 0.48858(13) 0.61302(8) 0.0215(3) Uani 1 1 d . . . . .
H005 H 0.427136 0.471418 0.651509 0.026 Uiso 1 1 d R U . . .
N006 N 0.51363(6) 0.60134(14) 0.65631(8) 0.0237(3) Uani 1 1 d . . . . .
C007 C 0.38945(7) 0.19806(15) 0.55415(9) 0.0188(3) Uani 1 1 d . . . . .
C008 C 0.33344(8) 0.13122(16) 0.45884(9) 0.0226(3) Uani 1 1 d . . . . .
H008 H 0.336718 0.160402 0.405326 0.027 Uiso 1 1 calc R U . . .
C009 C 0.58754(7) 0.54621(16) 0.67626(8) 0.0200(3) Uani 1 1 d . . . . .
C00A C 0.45594(7) 0.32558(15) 0.57506(9) 0.0187(3) Uani 1 1 d . . . . .
H00A H 0.450414 0.350744 0.511997 0.022 Uiso 1 1 calc R U . . .
C00B C 0.32942(8) 0.04907(17) 0.61976(10) 0.0237(3) Uani 1 1 d . . . . .
H00B H 0.328236 0.019484 0.674759 0.028 Uiso 1 1 calc R U . . .
C00C C 0.26994(7) -0.02125(17) 0.52694(10) 0.0239(3) Uani 1 1 d . . . . .
H00C H 0.229249 -0.094408 0.519702 0.029 Uiso 1 1 calc R U . . .
C00D C 0.27227(8) 0.01957(17) 0.44510(10) 0.0246(3) Uani 1 1 d . . . . .
H00D H 0.233540 -0.026945 0.381992 0.030 Uiso 1 1 calc R U . . .
C00E C 0.66820(8) 0.30520(19) 0.67465(11) 0.0288(3) Uani 1 1 d . . . . .
H00E H 0.690085 0.201131 0.715271 0.043 Uiso 1 1 calc R U . . .
H00F H 0.710031 0.393952 0.701250 0.043 Uiso 1 1 calc R U . . .
H00G H 0.649892 0.277951 0.606925 0.043 Uiso 1 1 calc R U . . .
C00F C 0.49219(9) 0.78661(17) 0.63231(12) 0.0345(3) Uani 1 1 d . . . . .
H00H H 0.475527 0.808923 0.564711 0.052 Uiso 1 1 calc R U . . .
H00I H 0.539008 0.858003 0.678007 0.052 Uiso 1 1 calc R U . . .
H00J H 0.447937 0.814858 0.638407 0.052 Uiso 1 1 calc R U . . .

loop_
_atom_site_aniso_label
_atom_site_aniso_U_11
_atom_site_aniso_U_22
_atom_site_aniso_U_33
_atom_site_aniso_U_23
_atom_site_aniso_U_13
_atom_site_aniso_U_12
O001 0.0208(5) 0.0284(5) 0.0258(5) 0.0025(4) 0.0104(4) -0.0061(4)
N002 0.0158(5) 0.0225(5) 0.0274(5) 0.0022(4) 0.0128(4) -0.0001(4)
N003 0.0164(5) 0.0190(5) 0.0222(5) 0.0025(4) 0.0108(4) 0.0001(4)
N004 0.0185(5) 0.0225(5) 0.0221(5) -0.0020(4) 0.0119(4) -0.0009(4)
N005 0.0163(5) 0.0188(5) 0.0277(5) -0.0034(4) 0.0114(4) -0.0020(4)
N006 0.0186(5) 0.0178(5) 0.0306(6) -0.0041(4) 0.0115(4) -0.0030(4)
C007 0.0168(6) 0.0160(5) 0.0216(6) 0.0005(4) 0.0097(5) 0.0028(4)
C008 0.0215(6) 0.0216(6) 0.0202(6) 0.0009(5) 0.0093(5) 0.0001(5)
C009 0.0181(6) 0.0238(6) 0.0152(5) 0.0018(4) 0.0077(5) -0.0018(5)
C00A 0.0179(6) 0.0177(6) 0.0188(6) 0.0001(4) 0.0093(5) 0.0003(4)
C00B 0.0219(6) 0.0259(6) 0.0270(6) -0.0014(5) 0.0160(5) -0.0013(5)
C00C 0.0181(6) 0.0214(6) 0.0318(7) -0.0023(5) 0.0139(5) -0.0021(5)
C00D 0.0199(6) 0.0222(6) 0.0232(6) -0.0028(5) 0.0071(5) -0.0015(5)
C00E 0.0209(6) 0.0332(7) 0.0367(7) 0.0020(6) 0.0189(6) 0.0024(5)
C00F 0.0280(7) 0.0188(6) 0.0480(8) -0.0038(6) 0.0165(7) -0.0009(5)

loop_
_atom_type_symbol
_atom_type_description
_atom_type_scat_dispersion_real
_atom_type_scat_dispersion_imag
_atom_type_scat_source
C C 0.0181 0.0091 'International Tables Vol C Tables 4.2.6.8 and 6.1.1.4'
H H 0.0000 0.0000 'International Tables Vol C Tables 4.2.6.8 and 6.1.1.4'
N N 0.0311 0.0180 'International Tables Vol C Tables 4.2.6.8 and 6.1.1.4'
O O 0.0492 0.0322 'International Tables Vol C Tables 4.2.6.8 and 6.1.1.4'

loop_
_exptl_crystal_face_index_h
_exptl_crystal_face_index_k
_exptl_crystal_face_index_l
_exptl_crystal_face_perp_dist
7 3 2 0.1116
1 5 1 0.1217
-7 4 0 0.0772
-2 -5 -1 0.0153
-1 0 9 0.0548
12 -1 -9 0.0824
1 0 -9 0.0574
-12 1 8 0.0407

loop_
_geom_angle_atom_site_label_1
_geom_angle_atom_site_label_2
_geom_angle_atom_site_label_3
_geom_angle
_geom_angle_site_symmetry_1
_geom_angle_site_symmetry_3
_geom_angle_publ_flag
N003 N002 C00E 115.08(10) . . ?
C009 N002 N003 122.38(10) . . ?
C009 N002 C00E 119.92(11) . . ?
N002 N003 H003 113.8 . . ?
N002 N003 C00A 110.05(9) . . ?
C00A N003 H003 113.8 . . ?
C00B N004 C007 117.38(10) . . ?
N006 N005 H005 113.4 . . ?
N006 N005 C00A 111.45(9) . . ?
C00A N005 H005 113.4 . . ?
N005 N006 C00F 113.19(10) . . ?
C009 N006 N005 122.69(10) . . ?
C009 N006 C00F 117.87(11) . . ?
N004 C007 C008 123.31(11) . . ?
N004 C007 C00A 114.72(10) . . ?
C008 C007 C00A 121.97(11) . . ?
C007 C008 H008 120.8 . . ?
C007 C008 C00D 118.44(11) . . ?
C00D C008 H008 120.8 . . ?
O001 C009 N002 121.56(11) . . ?
O001 C009 N006 120.77(11) . . ?
N002 C009 N006 117.66(11) . . ?
N003 C00A N005 113.25(10) . . ?
N003 C00A C007 109.00(9) . . ?
N003 C00A H00A 108.9 . . ?
N005 C00A C007 107.76(9) . . ?
N005 C00A H00A 108.9 . . ?
C007 C00A H00A 108.9 . . ?
N004 C00B H00B 118.3 . . ?
N004 C00B C00C 123.34(11) . . ?
C00C C00B H00B 118.3 . . ?
C00B C00C H00C 120.7 . . ?
C00B C00C C00D 118.63(11) . . ?
C00D C00C H00C 120.7 . . ?
C008 C00D H00D 120.6 . . ?
C00C C00D C008 118.89(11) . . ?
C00C C00D H00D 120.6 . . ?
N002 C00E H00E 109.5 . . ?
N002 C00E H00F 109.5 . . ?
N002 C00E H00G 109.5 . . ?
H00E C00E H00F 109.5 . . ?
H00E C00E H00G 109.5 . . ?
H00F C00E H00G 109.5 . . ?
N006 C00F H00H 109.5 . . ?
N006 C00F H00I 109.5 . . ?
N006 C00F H00J 109.5 . . ?
H00H C00F H00I 109.5 . . ?
H00H C00F H00J 109.5 . . ?
H00I C00F H00J 109.5 . . ?

loop_
_geom_bond_atom_site_label_1
_geom_bond_atom_site_label_2
_geom_bond_distance
_geom_bond_site_symmetry_2
_geom_bond_publ_flag
O001 C009 1.2351(15) . ?
N002 N003 1.4239(14) . ?
N002 C009 1.3633(16) . ?
N002 C00E 1.4549(15) . ?
N003 H003 0.8599 . ?
N003 C00A 1.4577(15) . ?
N004 C007 1.3414(16) . ?
N004 C00B 1.3405(16) . ?
N005 H005 0.8600 . ?
N005 N006 1.4304(14) . ?
N005 C00A 1.4637(15) . ?
N006 C009 1.3731(16) . ?
N006 C00F 1.4585(17) . ?
C007 C008 1.3859(17) . ?
C007 C00A 1.5105(16) . ?
C008 H008 0.9300 . ?
C008 C00D 1.3897(18) . ?
C00A H00A 0.9800 . ?
C00B H00B 0.9300 . ?
C00B C00C 1.3844(18) . ?
C00C H00C 0.9300 . ?
C00C C00D 1.3845(19) . ?
C00D H00D 0.9300 . ?
C00E H00E 0.9600 . ?
C00E H00F 0.9600 . ?
C00E H00G 0.9600 . ?
C00F H00H 0.9600 . ?
C00F H00I 0.9600 . ?
C00F H00J 0.9600 . ?

loop_
_geom_torsion_atom_site_label_1
_geom_torsion_atom_site_label_2
_geom_torsion_atom_site_label_3
_geom_torsion_atom_site_label_4
_geom_torsion
_geom_torsion_site_symmetry_1
_geom_torsion_site_symmetry_2
_geom_torsion_site_symmetry_3
_geom_torsion_site_symmetry_4
_geom_torsion_publ_flag
N002 N003 C00A N005 -53.27(13) . . . . ?
N002 N003 C00A C007 -173.21(9) . . . . ?
N003 N002 C009 O001 -174.80(10) . . . . ?
N003 N002 C009 N006 6.23(17) . . . . ?
N004 C007 C008 C00D 1.39(18) . . . . ?
N004 C007 C00A N003 63.49(13) . . . . ?
N004 C007 C00A N005 -59.78(13) . . . . ?
N004 C00B C00C C00D 1.21(19) . . . . ?
N005 N006 C009 O001 166.32(11) . . . . ?
N005 N006 C009 N002 -14.69(17) . . . . ?
N006 N005 C00A N003 45.97(13) . . . . ?
N006 N005 C00A C007 166.61(9) . . . . ?
C007 N004 C00B C00C -0.26(18) . . . . ?
C007 C008 C00D C00C -0.38(18) . . . . ?
C008 C007 C00A N003 -117.38(12) . . . . ?
C008 C007 C00A N005 119.35(12) . . . . ?
C009 N002 N003 C00A 27.14(15) . . . . ?
C00A N005 N006 C009 -11.62(15) . . . . ?
C00A N005 N006 C00F 139.93(12) . . . . ?
C00A C007 C008 C00D -177.66(11) . . . . ?
C00B N004 C007 C008 -1.07(17) . . . . ?
C00B N004 C007 C00A 178.05(10) . . . . ?
C00B C00C C00D C008 -0.84(18) . . . . ?
C00E N002 N003 C00A -134.45(11) . . . . ?
C00E N002 C009 O001 -14.06(18) . . . . ?
C00E N002 C009 N006 166.96(11) . . . . ?
C00F N006 C009 O001 16.02(17) . . . . ?
C00F N006 C009 N002 -165.00(12) . . . . ?

loop_
_exptl_oxdiff_crystal_face_indexfrac_h
_exptl_oxdiff_crystal_face_indexfrac_k
_exptl_oxdiff_crystal_face_indexfrac_l
_exptl_oxdiff_crystal_face_x
_exptl_oxdiff_crystal_face_y
_exptl_oxdiff_crystal_face_z
7.2175 2.9605 1.5756 0.6708 -0.2776 -0.6877
1.2207 4.7855 1.3775 0.9223 -0.3825 -0.0559
-7.2333 3.6407 0.1342 0.5750 -0.2392 0.7824
-1.9704 -4.6882 -1.4362 -0.9155 0.3796 0.1330
-1.3426 -0.0533 9.2078 -0.1534 -0.8229 -0.5472
11.5133 -0.7750 -8.9213 0.1632 0.8800 -0.4461
1.2274 0.0618 -9.1620 0.1525 0.8179 0.5548
-12.3119 0.8617 7.6646 -0.1436 -0.7756 0.6146
